data_4125652
loop_
_publ_author_name
'Lim, Jason Y. C.'
'Marques, Igor'
'Thompson, Amber L.'
'Christensen, Kirsten E.'
'F\'elix, V\'itor'
'Beer, Paul D.'

_publ_section_title
;
 Chalcogen Bonding Macrocycles and [2]Rotaxanes for Anion Recognition.
;
_journal_issue 8
_journal_name_full 'Journal of the American Chemical Society'
_journal_page_first 3122
_journal_page_last 3133
_journal_paper_doi 10.1021/jacs.6b12745
_journal_volume 139
_journal_year 2017
_chemical_formula_moiety 'C36 H44 I2 N6 O6 Se2, I2, 0.928(C2 H3 N)'
_chemical_formula_sum 'C37.86 H46.78 I2 N6.93 O6 Se2'
_chemical_formula_weight 1106.59
_chemical_melting_point ?
_space_group_IT_number 14
_symmetry_cell_setting monoclinic
_symmetry_space_group_name_Hall '-P 2ybc'
_symmetry_space_group_name_H-M 'P 1 21/c 1'
_atom_sites_solution_hydrogens difmap
_atom_sites_solution_primary other
_audit_creation_date 2016-12-05
_audit_creation_method CRYSTALS_ver_14.61_build_6019
_cell_angle_alpha 90
_cell_angle_beta 99.847(3)
_cell_angle_gamma 90
_cell_formula_units_Z 4
_cell_length_a 22.6944(7)
_cell_length_b 21.4972(5)
_cell_length_c 9.4414(3)
_cell_measurement_reflns_used 16800
_cell_measurement_temperature 100
_cell_measurement_theta_max 33
_cell_measurement_theta_min 2
_cell_volume 4538.3(2)
_computing_cell_refinement 'CrysAlisPro, (Agilent, 2011)'
_computing_data_collection 'Diamond GDA'
_computing_data_reduction 'CrysAlisPro, (Agilent, 2011)'
_computing_molecular_graphics 'CAMERON (Watkin et al., 1996)'
_computing_publication_material 'CRYSTALS (Betteridge et al., 2003)'
_computing_structure_refinement 'CRYSTALS (Betteridge et al., 2003)'
_computing_structure_solution 'Superflip (Palatinus & Chapuis, 2007)'
_diffrn_ambient_temperature 100
_diffrn_detector 'Pilatus 2M'
_diffrn_measured_fraction_theta_full 0.995
_diffrn_measured_fraction_theta_max 0.931
_diffrn_measurement_device 'Pilatus 2M detector on Crystal Logic diffractometer'
_diffrn_measurement_device_type 'Photon counting area detector'
_diffrn_measurement_method \w
_diffrn_radiation_monochromator Synchrotron
_diffrn_radiation_type Synchrotron
_diffrn_radiation_wavelength 0.68890
_diffrn_reflns_av_R_equivalents 0.114
_diffrn_reflns_limit_h_max 38
_diffrn_reflns_limit_h_min -38
_diffrn_reflns_limit_k_max 36
_diffrn_reflns_limit_k_min -36
_diffrn_reflns_limit_l_max 15
_diffrn_reflns_limit_l_min -15
_diffrn_reflns_number 93015
_diffrn_reflns_theta_full 31.292
_diffrn_reflns_theta_max 36.386
_diffrn_reflns_theta_min 1.766
_diffrn_source Synchrotron
_diffrn_standards_number 0
_exptl_absorpt_coefficient_mu 3.039
_exptl_absorpt_correction_T_max 0.98
_exptl_absorpt_correction_T_min 0.62
_exptl_absorpt_correction_type multi-scan
_exptl_absorpt_process_details 'CrysAlisPro, (Agilent, 2011)'
_exptl_crystal_colour clear_pale_orange
_exptl_crystal_density_diffrn 1.619
_exptl_crystal_density_meas ?
_exptl_crystal_density_method 'not measured'
_exptl_crystal_description lath
_exptl_crystal_F_000 2177.621
_exptl_crystal_size_max 0.030
_exptl_crystal_size_mid 0.020
_exptl_crystal_size_min 0.005
_refine_diff_density_max 2.66
_refine_diff_density_min -1.34
_refine_ls_extinction_method None
_refine_ls_goodness_of_fit_ref 0.9868
_refine_ls_hydrogen_treatment constr
_refine_ls_matrix_type full
_refine_ls_number_parameters 716
_refine_ls_number_reflns 9208
_refine_ls_number_restraints 1878
_refine_ls_R_factor_all 0.0978
_refine_ls_R_factor_gt 0.0683
_refine_ls_shift/su_max 0.0009512
_refine_ls_shift/su_mean 0.0000263
_refine_ls_structure_factor_coef Fsqd
_refine_ls_weighting_details
;
 Method= Modified Sheldrick 
 w=1/[\s^2^(F^2^) + ( 0.09P)^2^ +23.64P] 
 ,where P=(max(Fo^2^,0) + 2Fc^2^)/3 
;
_refine_ls_weighting_scheme calc
_refine_ls_wR_factor_all 0.1990
_refine_ls_wR_factor_gt 0.1767
_refine_ls_wR_factor_ref 0.1990
_reflns_limit_h_max 38
_reflns_limit_h_min -38
_reflns_limit_k_max 36
_reflns_limit_k_min 0
_reflns_limit_l_max 15
_reflns_limit_l_min 0
_reflns_number_gt 6457
_reflns_number_total 22611
_reflns_threshold_expression I>2.0\s(I)
_oxford_diffrn_Wilson_B_factor 2.04
_oxford_diffrn_Wilson_scale 7.06
_oxford_refine_ls_r_factor_ref 0.0978
_oxford_refine_ls_scale 0.703(2)
_oxford_reflns_number_all 9208
_oxford_reflns_threshold_expression_ref I>-3.0\s(I)
_oxford_structure_analysis_title '029jl16 (6693)'
_cod_data_source_file ja6b12745_si_002.cif
_cod_data_source_block 10-Se-I
_cod_depositor_comments
;
The following automatic conversions were performed:

'_chemical_melting_point' value 'not measured' was changed to '?' -
the value is undefined or not given.

'_atom_sites_solution_primary' value 'Other' changed to 'other'
according to
/home/data/users/saulius/crontab/automatic-downloads/current/ACS/lib/dictionaries/cif_core.dic
dictionary named 'cif_core.dic' version 2.4.2 from 2011-04-26.

'_exptl_crystal_density_meas' value 'not measured' was changed to '?'
- the value is perceived as not measured.

Automatic conversion script
Id: cif_fix_values 4973 2017-02-22 13:04:09Z antanas 
;
_cod_original_sg_symbol_H-M 'P 21/c '
_cod_database_code 4125652

loop_
_symmetry_equiv_pos_as_xyz
x,y,z
-x,-y,-z
x,-y+1/2,z+1/2
-x,y+1/2,-z+1/2

loop_
_atom_site_label
_atom_site_type_symbol
_atom_site_fract_x
_atom_site_fract_y
_atom_site_fract_z
_atom_site_U_iso_or_equiv
_atom_site_occupancy
_atom_site_adp_type
_atom_site_refinement_flags_posn
_atom_site_refinement_flags_adp
_atom_site_refinement_flags_occupancy
_atom_site_disorder_assembly
_atom_site_disorder_group
C1 C 1.0060(3) 0.4912(3) 0.7970(8) 0.0506 1.0000 Uani . U . . .
C2 C 0.9694(3) 0.4417(3) 0.7488(8) 0.0474 1.0000 Uani . U . . .
C3 C 0.9077(3) 0.4505(3) 0.7111(7) 0.0418 1.0000 Uani . U . . .
C4 C 0.8835(3) 0.5095(3) 0.7164(7) 0.0391 1.0000 Uani . U . . .
C5 C 0.9215(3) 0.5598(3) 0.7616(7) 0.0394 1.0000 Uani . U . . .
C6 C 0.9819(3) 0.5506(3) 0.8019(8) 0.0442 1.0000 Uani . U . . .
C7 C 0.8692(3) 0.3967(3) 0.6694(6) 0.0420 1.0000 Uani D U . . .
C8 C 0.8584(3) 0.3450(2) 0.7491(5) 0.0382 1.0000 Uani D U . . .
N9 N 0.8183(2) 0.3105(2) 0.6579(5) 0.0449 1.0000 Uani D U . . .
N10 N 0.8040(3) 0.3354(2) 0.5283(6) 0.0554 1.0000 Uani D U . . .
N11 N 0.8355(3) 0.3878(2) 0.5381(6) 0.0534 1.0000 Uani D U . . .
Se12 Se 0.88665(3) 0.32816(3) 0.94707(7) 0.0419 1.0000 Uani D U . . .
C13 C 0.8468(5) 0.4030(3) 1.0187(10) 0.0393 0.9309(12) Uani D U P 2 1
C113 C 0.9278(4) 0.2460(4) 0.9366(19) 0.0393 0.0691(12) Uani D U P 2 2
C14 C 0.8313(5) 0.4292(4) 0.4119(8) 0.0715 1.0000 Uani . U . . .
C15 C 0.7908(3) 0.2497(3) 0.6843(8) 0.0496 1.0000 Uani D U . . .
C16 C 0.7261(4) 0.2568(4) 0.6944(9) 0.0569 1.0000 Uani . U . . .
O17 O 0.7213(2) 0.2948(2) 0.8144(6) 0.0603 1.0000 Uani . U . . .
C18 C 0.6577(5) 0.3030(5) 0.8088(13) 0.0554 0.3869 Uani D U . 1 1
C19 C 0.6094(6) 0.2844(4) 0.7085(10) 0.0594 0.3869 Uani D U . 1 1
C20 C 0.5520(5) 0.2998(5) 0.7269(11) 0.0655 0.3869 Uani D U . 1 1
C21 C 0.5430(4) 0.3335(5) 0.8462(13) 0.0639 0.3869 Uani D U . 1 1
C22 C 0.5914(6) 0.3521(4) 0.9464(11) 0.0595 0.3869 Uani D U . 1 1
C23 C 0.6488(5) 0.3366(4) 0.9281(11) 0.0548 0.3869 Uani D U . 1 1
O24 O 0.4853(5) 0.3522(8) 0.8390(14) 0.0807 0.3869 Uani D U . 1 1
C25 C 0.4556(7) 0.3384(8) 0.946(2) 0.0827 0.3869 Uani D U . 1 1
C26 C 0.4080(9) 0.3815(9) 0.970(2) 0.0970 0.3869 Uani D U . 1 1
O27 O 0.3949(7) 0.4263(7) 0.8699(16) 0.0983 0.3869 Uani D U . 1 1
C28 C 0.3672(10) 0.4778(7) 0.9046(18) 0.0944 0.3869 Uani D U . 1 1
C29 C 0.3559(6) 0.5244(9) 0.791(2) 0.0899 0.3869 Uani D U . 1 1
O30 O 0.4054(5) 0.5455(8) 0.7461(17) 0.0809 0.3869 Uani D U . 1 1
C31 C 0.3977(6) 0.5819(10) 0.6289(19) 0.0842 0.3869 Uani D U . 1 1
C32 C 0.4525(7) 0.6049(9) 0.5861(14) 0.0741 0.3869 Uani D U . 1 1
O33 O 0.4878(5) 0.6406(6) 0.6854(12) 0.0633 0.3869 Uani D U . 1 1
C34 C 0.5427(4) 0.6573(4) 0.6588(12) 0.0594 0.3869 Uani D U . 1 1
C35 C 0.5782(5) 0.6919(4) 0.7638(10) 0.0657 0.3869 Uani D U . 1 1
C36 C 0.6355(5) 0.7097(4) 0.7453(11) 0.0622 0.3869 Uani D U . 1 1
C37 C 0.6565(4) 0.6933(5) 0.6214(13) 0.0607 0.3869 Uani D U . 1 1
C38 C 0.6207(5) 0.6592(4) 0.5158(10) 0.0591 0.3869 Uani D U . 1 1
C39 C 0.5637(5) 0.6411(4) 0.5347(11) 0.0507 0.3869 Uani D U . 1 1
O40 O 0.7167(3) 0.7042(3) 0.5778(7) 0.0674 1.0000 Uani . U . . .
C41 C 0.7443(3) 0.7542(3) 0.6601(9) 0.0546 1.0000 Uani . U . . .
C42 C 0.8070(3) 0.7587(3) 0.6300(8) 0.0473 1.0000 Uani . U . . .
N43 N 0.8449(2) 0.7081(2) 0.6989(5) 0.0410 1.0000 Uani D U . . .
N44 N 0.8733(2) 0.7171(2) 0.8307(5) 0.0426 1.0000 Uani D U . . .
N45 N 0.9033(2) 0.6649(2) 0.8635(6) 0.0403 1.0000 Uani D U . . .
C46 C 0.8942(3) 0.6225(2) 0.7554(6) 0.0384 1.0000 Uani D U . . .
C47 C 0.8551(3) 0.6509(2) 0.6458(5) 0.0388 1.0000 Uani D U . . .
Se48 Se 0.82572(3) 0.62275(3) 0.45634(7) 0.0440 1.0000 Uani D U . . .
C49 C 0.9056(3) 0.6080(5) 0.4081(9) 0.0766 1.0000 Uani D U . . .
C50 C 0.9399(3) 0.6594(3) 1.0069(7) 0.0485 1.0000 Uani D U . . .
C118 C 0.6658(4) 0.3122(4) 0.8490(9) 0.0568 0.6131 Uani D U . 1 2
C119 C 0.6141(5) 0.2814(4) 0.7929(9) 0.0725 0.6131 Uani D U . 1 2
C120 C 0.5602(4) 0.2998(5) 0.8293(10) 0.0941 0.6131 Uani D U . 1 2
C121 C 0.5583(4) 0.3498(5) 0.9208(11) 0.0970 0.6131 Uani D U . 1 2
C122 C 0.6101(5) 0.3801(4) 0.9784(9) 0.0866 0.6131 Uani D U . 1 2
C123 C 0.6641(4) 0.3614(4) 0.9427(9) 0.0701 0.6131 Uani D U . 1 2
O124 O 0.5069(5) 0.3632(6) 0.9713(18) 0.1365 0.6131 Uani D U . 1 2
C125 C 0.4848(6) 0.4204(7) 0.960(2) 0.1705 0.6131 Uani D U . 1 2
C126 C 0.4196(6) 0.4267(12) 0.9212(19) 0.1665 0.6131 Uani D U . 1 2
O127 O 0.4016(5) 0.4482(8) 0.7876(15) 0.1371 0.6131 Uani D U . 1 2
C128 C 0.3475(5) 0.4746(8) 0.7592(18) 0.1180 0.6131 Uani D U . 1 2
C129 C 0.3423(6) 0.5266(8) 0.660(2) 0.1488 0.6131 Uani D U . 1 2
O130 O 0.3862(6) 0.5689(8) 0.6845(17) 0.1497 0.6131 Uani D U . 1 2
C131 C 0.3853(5) 0.6154(8) 0.589(2) 0.1378 0.6131 Uani D U . 1 2
C132 C 0.4418(6) 0.6492(7) 0.596(2) 0.1438 0.6131 Uani D U . 1 2
O133 O 0.4857(5) 0.6192(6) 0.543(2) 0.1448 0.6131 Uani D U . 1 2
C134 C 0.5410(3) 0.6462(5) 0.5602(12) 0.1237 0.6131 Uani D U . 1 2
C135 C 0.5629(4) 0.6950(5) 0.6486(11) 0.1204 0.6131 Uani D U . 1 2
C136 C 0.6218(5) 0.7154(4) 0.6534(10) 0.0887 0.6131 Uani D U . 1 2
C137 C 0.6579(4) 0.6865(4) 0.5706(11) 0.0731 0.6131 Uani D U . 1 2
C138 C 0.6359(5) 0.6378(4) 0.4812(10) 0.1013 0.6131 Uani D U . 1 2
C139 C 0.5773(5) 0.6174(4) 0.4767(11) 0.1199 0.6131 Uani D U . 1 2
I51 I 0.79799(3) 0.56794(3) 1.07083(10) 0.0687 0.9309(12) Uani . . P 2 1
I151 I 0.7792(5) 0.5849(4) 0.9905(14) 0.0687 0.0691(12) Uani . . P 2 2
I52 I 0.95550(8) 0.19916(12) 0.8129(2) 0.0866 0.689(5) Uani . . P 2 3
I152 I 0.93949(16) 0.17512(13) 0.8580(3) 0.0508 0.242(5) Uani . . P 2 4
I252 I 0.8411(5) 0.4237(3) 1.0110(9) 0.0393 0.0691(12) Uani . U P 2 2
C153 C 0.6633(6) 0.5162(8) 0.7679(17) 0.1276 0.928(4) Uani . U P . .
C154 C 0.7060(5) 0.4787(6) 0.7087(13) 0.0853 0.928(4) Uani . U P . .
N155 N 0.7391(5) 0.4491(6) 0.6684(14) 0.1180 0.928(4) Uani . U P . .
H11 H 1.0470 0.4851 0.8255 0.0609 1.0000 Uiso R . . . .
H21 H 0.9856 0.4026 0.7410 0.0569 1.0000 Uiso R . . . .
H41 H 0.8423 0.5156 0.6891 0.0469 1.0000 Uiso R . . . .
H61 H 1.0069 0.5843 0.8324 0.0528 1.0000 Uiso R . . . .
H141 H 0.7998 0.4151 0.3378 0.1070 1.0000 Uiso R . . . .
H142 H 0.8686 0.4289 0.3771 0.1069 1.0000 Uiso R . . . .
H143 H 0.8233 0.4710 0.4397 0.1071 1.0000 Uiso R . . . .
H151 H 0.8123 0.2328 0.7734 0.0599 1.0000 Uiso R . . . .
H152 H 0.7946 0.2214 0.6066 0.0598 1.0000 Uiso R . . . .
H161 H 0.7048 0.2760 0.6081 0.0682 1.0000 Uiso R . . . .
H162 H 0.7089 0.2160 0.7073 0.0679 1.0000 Uiso R . . . .
H191 H 0.6154 0.2617 0.6288 0.0711 0.3869 Uiso R . . 1 1
H201 H 0.5194 0.2876 0.6590 0.0790 0.3869 Uiso R . . 1 1
H221 H 0.5854 0.3751 1.0259 0.0710 0.3869 Uiso R . . 1 1
H231 H 0.6812 0.3485 0.9963 0.0661 0.3869 Uiso R . . 1 1
H251 H 0.4843 0.3366 1.0354 0.0991 0.3869 Uiso R . . 1 1
H252 H 0.4374 0.2978 0.9257 0.0991 0.3869 Uiso R . . 1 1
H261 H 0.4199 0.4014 1.0625 0.1159 0.3869 Uiso R . . 1 1
H262 H 0.3719 0.3575 0.9703 0.1160 0.3869 Uiso R . . 1 1
H281 H 0.3920 0.4966 0.9870 0.1131 0.3869 Uiso R . . 1 1
H282 H 0.3289 0.4658 0.9293 0.1130 0.3869 Uiso R . . 1 1
H291 H 0.3354 0.5593 0.8253 0.1080 0.3869 Uiso R . . 1 1
H292 H 0.3303 0.5057 0.7095 0.1080 0.3869 Uiso R . . 1 1
H311 H 0.3738 0.6174 0.6477 0.1010 0.3869 Uiso R . . 1 1
H312 H 0.3763 0.5580 0.5492 0.1009 0.3869 Uiso R . . 1 1
H321 H 0.4415 0.6290 0.4986 0.0890 0.3869 Uiso R . . 1 1
H322 H 0.4754 0.5690 0.5668 0.0890 0.3869 Uiso R . . 1 1
H351 H 0.5638 0.7029 0.8464 0.0789 0.3869 Uiso R . . 1 1
H361 H 0.6597 0.7324 0.8159 0.0750 0.3869 Uiso R . . 1 1
H381 H 0.6348 0.6489 0.4320 0.0711 0.3869 Uiso R . . 1 1
H391 H 0.5397 0.6182 0.4634 0.0609 0.3869 Uiso R . . 1 1
H411 H 0.7232 0.7923 0.6304 0.0662 1.0000 Uiso R . . . .
H412 H 0.7432 0.7465 0.7606 0.0660 1.0000 Uiso R . . . .
H421 H 0.8242 0.7978 0.6673 0.0568 1.0000 Uiso R . . . .
H422 H 0.8057 0.7567 0.5278 0.0569 1.0000 Uiso R . . . .
H501 H 0.9291 0.6224 1.0542 0.0728 1.0000 Uiso R . . . .
H502 H 0.9809 0.6564 0.9970 0.0732 1.0000 Uiso R . . . .
H503 H 0.9346 0.6955 1.0638 0.0730 1.0000 Uiso R . . . .
H1191 H 0.6154 0.2482 0.7306 0.0871 0.6131 Uiso R . . 1 2
H1201 H 0.5252 0.2787 0.7924 0.1130 0.6131 Uiso R . . 1 2
H1221 H 0.6089 0.4133 1.0411 0.1040 0.6131 Uiso R . . 1 2
H1231 H 0.6996 0.3820 0.9818 0.0840 0.6131 Uiso R . . 1 2
H1251 H 0.4966 0.4401 1.0532 0.2051 0.6131 Uiso R . . 1 2
H1252 H 0.5031 0.4423 0.8870 0.2051 0.6131 Uiso R . . 1 2
H1261 H 0.4057 0.4551 0.9883 0.1998 0.6131 Uiso R . . 1 2
H1262 H 0.4013 0.3862 0.9287 0.2000 0.6131 Uiso R . . 1 2
H1281 H 0.3374 0.4896 0.8490 0.1421 0.6131 Uiso R . . 1 2
H1282 H 0.3190 0.4430 0.7192 0.1420 0.6131 Uiso R . . 1 2
H1291 H 0.3049 0.5477 0.6661 0.1790 0.6131 Uiso R . . 1 2
H1292 H 0.3412 0.5100 0.5646 0.1790 0.6131 Uiso R . . 1 2
H1311 H 0.3551 0.6449 0.6065 0.1660 0.6131 Uiso R . . 1 2
H1312 H 0.3747 0.5979 0.4938 0.1659 0.6131 Uiso R . . 1 2
H1321 H 0.4569 0.6579 0.6964 0.1730 0.6131 Uiso R . . 1 2
H1322 H 0.4333 0.6879 0.5436 0.1731 0.6131 Uiso R . . 1 2
H1351 H 0.5384 0.7143 0.7051 0.1449 0.6131 Uiso R . . 1 2
H1361 H 0.6366 0.7484 0.7127 0.1071 0.6131 Uiso R . . 1 2
H1381 H 0.6605 0.6189 0.4238 0.1220 0.6131 Uiso R . . 1 2
H1391 H 0.5626 0.5845 0.4168 0.1440 0.6131 Uiso R . . 1 2
H131 H 0.8618 0.4078 1.1186 0.0594 0.9309(12) Uiso R . P 2 1
H132 H 0.8569 0.4393 0.9691 0.0590 0.9309(12) Uiso R . P 2 1
H133 H 0.8032 0.3979 1.0039 0.0587 0.9309(12) Uiso R . P 2 1
H1131 H 0.9260 0.2226 1.0226 0.0590 0.0691(12) Uiso R . P 2 2
H1132 H 0.9689 0.2530 0.9280 0.0590 0.0691(12) Uiso R . P 2 2
H1133 H 0.9081 0.2232 0.8542 0.0590 0.0691(12) Uiso R . P 2 2
H491 H 0.9011 0.5881 0.3154 0.1148 1.0000 Uiso R . . . .
H492 H 0.9256 0.6470 0.4056 0.1150 1.0000 Uiso R . . . .
H493 H 0.9277 0.5812 0.4810 0.1149 1.0000 Uiso R . . . .
H1531 H 0.6590 0.5555 0.7189 0.1909 0.928(4) Uiso R . P . .
H1532 H 0.6773 0.5227 0.8686 0.1909 0.928(4) Uiso R . P . .
H1533 H 0.6255 0.4953 0.7537 0.1909 0.928(4) Uiso R . P . .

loop_
_atom_site_aniso_label
_atom_site_aniso_U_11
_atom_site_aniso_U_22
_atom_site_aniso_U_33
_atom_site_aniso_U_23
_atom_site_aniso_U_13
_atom_site_aniso_U_12
C1 0.048(3) 0.039(2) 0.069(4) 0.010(3) 0.023(3) 0.0014(18)
C2 0.055(2) 0.033(2) 0.060(4) 0.009(3) 0.024(3) 0.005(2)
C3 0.054(2) 0.0299(19) 0.044(3) 0.007(2) 0.017(2) -0.0001(17)
C4 0.044(3) 0.0299(19) 0.048(3) 0.006(2) 0.019(2) -0.0019(17)
C5 0.047(2) 0.0273(19) 0.048(3) 0.005(2) 0.019(2) 0.0002(16)
C6 0.044(2) 0.035(2) 0.057(4) 0.005(3) 0.019(3) -0.005(2)
C7 0.057(3) 0.030(2) 0.043(2) -0.0017(18) 0.020(2) 0.002(2)
C8 0.043(3) 0.026(2) 0.0489(17) 0.0000(16) 0.0153(19) 0.0065(18)
N9 0.058(3) 0.029(2) 0.050(2) -0.0035(17) 0.016(2) -0.0001(19)
N10 0.082(4) 0.036(3) 0.048(2) -0.0051(19) 0.009(2) -0.006(2)
N11 0.089(4) 0.033(2) 0.041(2) -0.0040(18) 0.016(2) -0.005(2)
Se12 0.0456(4) 0.0291(3) 0.0521(4) 0.0081(3) 0.0116(3) -0.0013(3)
C13 0.068(2) 0.019(3) 0.0336(18) 0.008(2) 0.0150(16) -0.007(2)
C113 0.068(2) 0.019(3) 0.0336(18) 0.008(2) 0.0150(16) -0.007(2)
C14 0.126(5) 0.048(4) 0.040(3) 0.001(2) 0.016(4) -0.010(4)
C15 0.062(3) 0.031(3) 0.060(4) -0.005(2) 0.020(3) -0.004(2)
C16 0.059(3) 0.045(4) 0.068(4) -0.006(3) 0.015(3) -0.004(3)
O17 0.066(2) 0.056(3) 0.062(3) 0.001(2) 0.019(2) 0.013(2)
C18 0.065(2) 0.063(7) 0.039(5) 0.006(5) 0.012(4) 0.013(6)
C19 0.068(3) 0.076(7) 0.038(6) 0.002(5) 0.019(4) -0.001(6)
C20 0.065(3) 0.089(7) 0.045(6) 0.007(5) 0.016(5) 0.001(6)
C21 0.064(3) 0.073(7) 0.059(6) 0.008(5) 0.024(4) 0.009(5)
C22 0.076(4) 0.058(7) 0.046(6) 0.009(5) 0.015(4) 0.024(6)
C23 0.069(3) 0.051(7) 0.043(6) 0.005(5) 0.007(4) 0.019(6)
O24 0.070(4) 0.093(7) 0.081(6) 0.016(6) 0.020(4) 0.025(5)
C25 0.049(5) 0.108(7) 0.095(7) -0.010(6) 0.022(5) -0.006(5)
C26 0.050(5) 0.109(7) 0.139(7) -0.002(6) 0.037(6) -0.005(6)
O27 0.062(5) 0.103(6) 0.139(7) -0.005(5) 0.042(6) -0.001(5)
C28 0.076(6) 0.097(6) 0.122(7) -0.009(5) 0.052(6) -0.011(6)
C29 0.050(5) 0.106(7) 0.118(7) -0.010(6) 0.028(6) 0.001(6)
O30 0.055(5) 0.093(7) 0.100(6) 0.002(5) 0.028(5) 0.009(5)
C31 0.044(5) 0.101(8) 0.101(7) 0.007(6) -0.007(5) 0.001(5)
C32 0.068(5) 0.074(7) 0.075(6) -0.006(6) -0.001(5) -0.016(5)
O33 0.063(4) 0.057(6) 0.066(6) -0.004(5) -0.002(4) 0.000(4)
C34 0.063(4) 0.061(7) 0.049(5) -0.009(5) -0.005(4) -0.004(5)
C35 0.050(4) 0.099(7) 0.042(6) -0.021(5) -0.010(4) 0.007(5)
C36 0.057(4) 0.084(7) 0.039(5) -0.008(6) -0.010(4) 0.001(5)
C37 0.057(4) 0.065(7) 0.057(6) -0.018(6) 0.001(4) -0.002(5)
C38 0.073(4) 0.047(7) 0.055(6) -0.013(5) 0.003(4) -0.005(5)
C39 0.067(4) 0.032(6) 0.047(5) -0.007(5) -0.007(4) -0.001(5)
O40 0.064(2) 0.054(3) 0.084(3) -0.011(2) 0.013(2) -0.002(2)
C41 0.057(3) 0.041(3) 0.065(4) 0.001(3) 0.008(3) 0.009(2)
C42 0.063(3) 0.026(3) 0.054(3) 0.003(2) 0.014(3) 0.006(2)
N43 0.051(3) 0.0247(19) 0.050(2) 0.0015(17) 0.0162(19) 0.0018(18)
N44 0.050(3) 0.029(2) 0.051(2) -0.0006(19) 0.0160(19) 0.0024(19)
N45 0.044(3) 0.026(2) 0.051(2) 0.0011(17) 0.0117(19) -0.0036(18)
C46 0.046(3) 0.0242(19) 0.048(2) 0.0042(17) 0.016(2) -0.0038(19)
C47 0.049(3) 0.026(2) 0.044(2) 0.0020(17) 0.0171(19) 0.001(2)
Se48 0.0600(4) 0.0303(3) 0.0438(4) 0.0016(3) 0.0149(3) 0.0040(3)
C49 0.075(3) 0.101(6) 0.060(4) -0.007(4) 0.030(4) 0.024(4)
C50 0.049(3) 0.045(3) 0.052(3) -0.002(3) 0.010(2) 0.001(3)
C118 0.058(3) 0.052(5) 0.061(6) 0.008(4) 0.012(4) 0.012(4)
C119 0.068(3) 0.058(6) 0.093(7) 0.001(5) 0.018(5) -0.001(4)
C120 0.065(4) 0.088(6) 0.135(7) -0.013(5) 0.033(5) -0.016(5)
C121 0.074(3) 0.099(6) 0.130(7) -0.013(5) 0.049(5) -0.008(5)
C122 0.075(4) 0.081(6) 0.111(7) -0.021(5) 0.035(5) 0.009(4)
C123 0.068(4) 0.061(6) 0.086(6) -0.006(4) 0.026(5) 0.008(4)
O124 0.099(4) 0.134(6) 0.200(7) -0.019(6) 0.094(5) -0.015(5)
C125 0.107(4) 0.206(7) 0.202(8) 0.005(8) 0.036(6) 0.073(6)
C126 0.097(4) 0.209(8) 0.191(7) 0.038(7) 0.017(7) -0.002(6)
O127 0.085(5) 0.168(7) 0.165(6) 0.002(6) 0.041(5) 0.018(5)
C128 0.060(4) 0.172(7) 0.128(7) -0.015(6) 0.035(6) -0.006(5)
C129 0.054(5) 0.200(7) 0.184(8) 0.026(6) -0.006(7) -0.016(5)
O130 0.093(5) 0.191(7) 0.170(7) -0.008(6) 0.036(6) -0.034(5)
C131 0.063(4) 0.137(7) 0.214(8) -0.009(6) 0.023(6) 0.013(5)
C132 0.071(4) 0.129(7) 0.234(8) 0.013(7) 0.033(6) 0.013(5)
O133 0.078(4) 0.116(7) 0.248(8) -0.027(6) 0.049(5) -0.022(4)
C134 0.083(4) 0.084(7) 0.213(8) -0.013(6) 0.052(5) -0.021(5)
C135 0.071(4) 0.094(7) 0.203(8) -0.021(6) 0.045(5) -0.005(5)
C136 0.075(4) 0.056(6) 0.144(7) 0.000(5) 0.043(5) -0.001(4)
C137 0.063(3) 0.047(5) 0.110(7) 0.000(4) 0.017(4) 0.002(4)
C138 0.078(4) 0.081(6) 0.149(7) -0.028(5) 0.029(5) -0.027(5)
C139 0.075(4) 0.094(7) 0.194(8) -0.029(6) 0.033(5) -0.026(5)
I51 0.0679(4) 0.0454(3) 0.0976(6) -0.0273(3) 0.0273(4) -0.0102(3)
I151 0.0679(4) 0.0454(3) 0.0976(6) -0.0273(3) 0.0273(4) -0.0102(3)
I52 0.0712(8) 0.0830(13) 0.0941(12) -0.0567(10) -0.0188(7) 0.0356(8)
I152 0.0764(17) 0.0243(11) 0.0580(14) 0.0070(10) 0.0296(12) 0.0048(10)
I252 0.068(2) 0.019(3) 0.0336(18) 0.008(2) 0.0150(16) -0.007(2)
C153 0.085(5) 0.148(7) 0.155(7) -0.002(7) 0.036(6) 0.019(5)
C154 0.064(4) 0.094(6) 0.097(6) 0.015(5) 0.014(4) 0.000(4)
N155 0.077(5) 0.121(6) 0.158(7) -0.030(6) 0.028(5) -0.006(4)

loop_
_atom_type_symbol
_atom_type_scat_dispersion_real
_atom_type_scat_dispersion_imag
_atom_type_scat_Cromer_Mann_a1
_atom_type_scat_Cromer_Mann_b1
_atom_type_scat_Cromer_Mann_a2
_atom_type_scat_Cromer_Mann_b2
_atom_type_scat_Cromer_Mann_a3
_atom_type_scat_Cromer_Mann_b3
_atom_type_scat_Cromer_Mann_a4
_atom_type_scat_Cromer_Mann_b4
_atom_type_scat_Cromer_Mann_c
_atom_type_scat_source
C 0.0020 0.0020 2.3100 20.8439 1.0200 10.2075 1.5886 0.5687 0.8650 51.6512 0.2156 'International Tables Vol C 4.2.6.8 and 6.1.1.4'
H 0.0000 0.0000 0.4930 10.5109 0.3229 26.1257 0.1402 3.1424 0.0408 57.7998 0.0030 'International Tables Vol C 4.2.6.8 and 6.1.1.4'
I -0.7740 1.7190 20.1472 4.3470 18.9949 0.3814 7.5138 27.7660 2.2735 66.8776 4.0712 'International Tables Vol C 4.2.6.8 and 6.1.1.4'
Se -0.1110 2.1190 17.0006 2.4098 5.8196 0.2726 3.9731 15.2372 4.3543 43.8163 2.8409 'International Tables Vol C 4.2.6.8 and 6.1.1.4'
N 0.0040 0.0030 12.2126 0.0057 3.1322 9.8933 2.0125 28.9975 1.1663 0.5826 -11.5290 'International Tables Vol C 4.2.6.8 and 6.1.1.4'
O 0.0070 0.0060 3.0485 13.2771 2.2868 5.7011 1.5463 0.3239 0.8670 32.9089 0.2508 'International Tables Vol C 4.2.6.8 and 6.1.1.4'

loop_
_geom_angle_atom_site_label_1
_geom_angle_atom_site_label_2
_geom_angle_atom_site_label_3
_geom_angle
_geom_angle_publ_flag
C2 C1 C6 120.0(7) yes
C2 C1 H11 120.2 no
C6 C1 H11 119.8 no
C1 C2 C3 120.1(6) yes
C1 C2 H21 120.1 no
C3 C2 H21 119.7 no
C2 C3 C4 120.0(6) yes
C2 C3 C7 119.2(6) yes
C4 C3 C7 120.8(6) yes
C3 C4 C5 119.3(6) yes
C3 C4 H41 120.1 no
C5 C4 H41 120.6 no
C4 C5 C6 120.4(6) yes
C4 C5 C46 117.3(6) yes
C6 C5 C46 122.2(6) yes
C1 C6 C5 120.2(6) yes
C1 C6 H61 120.0 no
C5 C6 H61 119.8 no
C3 C7 C8 129.9(5) yes
C3 C7 N11 125.2(5) yes
C8 C7 N11 104.9(5) yes
C7 C8 N9 104.8(5) yes
C7 C8 Se12 128.5(4) yes
N9 C8 Se12 126.5(4) yes
C8 N9 N10 113.3(5) yes
C8 N9 C15 128.8(5) yes
N10 N9 C15 117.8(5) yes
N9 N10 N11 103.6(5) yes
C7 N11 N10 113.4(5) yes
C7 N11 C14 126.9(6) yes
N10 N11 C14 119.7(6) yes
C8 Se12 C13 94.7(3) yes
C8 Se12 C113 101.6(5) yes
Se12 C13 H131 108.4 no
Se12 C13 H132 109.1 no
H131 C13 H132 108.6 no
Se12 C13 H133 111.2 no
H131 C13 H133 109.6 no
H132 C13 H133 109.9 no
Se12 C113 H1131 109.4 no
Se12 C113 H1132 109.4 no
H1131 C113 H1132 109.6 no
Se12 C113 H1133 109.4 no
H1131 C113 H1133 109.5 no
H1132 C113 H1133 109.6 no
N11 C14 H141 109.6 no
N11 C14 H142 109.5 no
H141 C14 H142 109.8 no
N11 C14 H143 109.4 no
H141 C14 H143 109.9 no
H142 C14 H143 108.7 no
N9 C15 C16 111.5(6) yes
N9 C15 H151 108.3 no
C16 C15 H151 109.6 no
N9 C15 H152 109.3 no
C16 C15 H152 109.0 no
H151 C15 H152 109.0 no
C15 C16 O17 108.7(6) yes
C15 C16 H161 110.2 no
O17 C16 H161 109.3 no
C15 C16 H162 109.6 no
O17 C16 H162 109.3 no
H161 C16 H162 109.7 no
C16 O17 C18 104.7(7) yes
C16 O17 C118 122.4(7) yes
O17 C18 C19 131.4(9) yes
O17 C18 C23 108.6(9) yes
C19 C18 C23 120.01(8) yes
C18 C19 C20 120.01(8) yes
C18 C19 H191 119.9 no
C20 C19 H191 120.1 no
C19 C20 C21 120.00(8) yes
C19 C20 H201 120.1 no
C21 C20 H201 119.9 no
C20 C21 C22 119.98(8) yes
C20 C21 O24 112.8(11) yes
C22 C21 O24 126.5(11) yes
C21 C22 C23 120.00(8) yes
C21 C22 H221 120.1 no
C23 C22 H221 119.9 no
C22 C23 C18 120.01(8) yes
C22 C23 H231 119.9 no
C18 C23 H231 120.1 no
C21 O24 C25 120.0(7) yes
O24 C25 C26 116.8(7) yes
O24 C25 H251 108.2 no
C26 C25 H251 107.3 no
O24 C25 H252 107.3 no
C26 C25 H252 107.4 no
H251 C25 H252 109.8 no
C25 C26 O27 115.3(7) yes
C25 C26 H261 108.4 no
O27 C26 H261 108.1 no
C25 C26 H262 108.0 no
O27 C26 H262 107.4 no
H261 C26 H262 109.5 no
C26 O27 C28 118.5(8) yes
O27 C28 C29 114.7(8) yes
O27 C28 H281 107.9 no
C29 C28 H281 108.0 no
O27 C28 H282 108.4 no
C29 C28 H282 107.9 no
H281 C28 H282 109.8 no
C28 C29 O30 114.4(8) yes
C28 C29 H291 108.8 no
O30 C29 H291 108.5 no
C28 C29 H292 107.8 no
O30 C29 H292 108.0 no
H291 C29 H292 109.3 no
C29 O30 C31 117.3(7) yes
O30 C31 C32 115.5(8) yes
O30 C31 H311 107.7 no
C32 C31 H311 108.3 no
O30 C31 H312 108.0 no
C32 C31 H312 107.6 no
H311 C31 H312 109.6 no
C31 C32 O33 115.5(8) yes
C31 C32 H321 108.0 no
O33 C32 H321 108.8 no
C31 C32 H322 107.1 no
O33 C32 H322 108.0 no
H321 C32 H322 109.5 no
C32 O33 C34 118.1(7) yes
O33 C34 C35 116.7(8) yes
O33 C34 C39 123.3(8) yes
C35 C34 C39 119.99(8) yes
C34 C35 C36 120.01(8) yes
C34 C35 H351 119.6 no
C36 C35 H351 120.4 no
C35 C36 C37 120.00(8) yes
C35 C36 H361 120.4 no
C37 C36 H361 119.6 no
C36 C37 C38 119.99(8) yes
C36 C37 O40 130.5(8) yes
C38 C37 O40 109.4(8) yes
C37 C38 C39 120.00(8) yes
C37 C38 H381 119.7 no
C39 C38 H381 120.3 no
C38 C39 C34 120.00(8) yes
C38 C39 H391 119.8 no
C34 C39 H391 120.2 no
C37 O40 C41 107.8(7) yes
C41 O40 C137 125.0(7) yes
O40 C41 C42 107.0(6) yes
O40 C41 H411 109.5 no
C42 C41 H411 109.2 no
O40 C41 H412 109.0 no
C42 C41 H412 112.4 no
H411 C41 H412 109.7 no
C41 C42 N43 111.7(6) yes
C41 C42 H421 109.0 no
N43 C42 H421 108.3 no
C41 C42 H422 108.6 no
N43 C42 H422 109.0 no
H421 C42 H422 110.4 no
C42 N43 N44 117.7(5) yes
C42 N43 C47 129.0(5) yes
N44 N43 C47 113.3(5) yes
N43 N44 N45 104.2(4) yes
N44 N45 C46 112.8(5) yes
N44 N45 C50 118.2(5) yes
C46 N45 C50 129.0(5) yes
C5 C46 N45 124.9(5) yes
C5 C46 C47 129.9(5) yes
N45 C46 C47 105.2(5) yes
C46 C47 N43 104.5(4) yes
C46 C47 Se48 129.9(4) yes
N43 C47 Se48 125.4(4) yes
C47 Se48 C49 94.6(3) yes
Se48 C49 H491 108.7 no
Se48 C49 H492 108.9 no
H491 C49 H492 110.2 no
Se48 C49 H493 108.4 no
H491 C49 H493 110.1 no
H492 C49 H493 110.5 no
N45 C50 H501 110.2 no
N45 C50 H502 108.8 no
H501 C50 H502 108.8 no
N45 C50 H503 110.1 no
H501 C50 H503 109.9 no
H502 C50 H503 109.0 no
O17 C118 C119 121.5(7) yes
O17 C118 C123 118.5(7) yes
C119 C118 C123 120.01(8) yes
C118 C119 C120 120.00(8) yes
C118 C119 H1191 120.0 no
C120 C119 H1191 120.0 no
C119 C120 C121 119.99(8) yes
C119 C120 H1201 120.1 no
C121 C120 H1201 119.9 no
C120 C121 C122 119.97(8) yes
C120 C121 O124 120.2(10) yes
C122 C121 O124 119.1(10) yes
C121 C122 C123 119.99(8) yes
C121 C122 H1221 120.0 no
C123 C122 H1221 120.0 no
C122 C123 C118 120.02(8) yes
C122 C123 H1231 120.2 no
C118 C123 H1231 119.7 no
C121 O124 C125 120.2(8) yes
O124 C125 C126 117.2(8) yes
O124 C125 H1251 106.7 no
C126 C125 H1251 107.1 no
O124 C125 H1252 107.6 no
C126 C125 H1252 108.1 no
H1251 C125 H1252 110.0 no
C125 C126 O127 113.4(8) yes
C125 C126 H1261 108.8 no
O127 C126 H1261 108.5 no
C125 C126 H1262 108.8 no
O127 C126 H1262 108.2 no
H1261 C126 H1262 109.0 no
C126 O127 C128 117.2(7) yes
O127 C128 C129 115.4(8) yes
O127 C128 H1281 108.1 no
C129 C128 H1281 107.6 no
O127 C128 H1282 108.0 no
C129 C128 H1282 108.3 no
H1281 C128 H1282 109.3 no
C128 C129 O130 115.9(8) yes
C128 C129 H1291 107.4 no
O130 C129 H1291 107.7 no
C128 C129 H1292 107.6 no
O130 C129 H1292 108.1 no
H1291 C129 H1292 110.1 no
C129 O130 C131 117.7(8) yes
O130 C131 C132 115.4(8) yes
O130 C131 H1311 107.6 no
C132 C131 H1311 107.9 no
O130 C131 H1312 107.9 no
C132 C131 H1312 108.1 no
H1311 C131 H1312 109.9 no
C131 C132 O133 116.3(8) yes
C131 C132 H1321 107.2 no
O133 C132 H1321 107.1 no
C131 C132 H1322 107.9 no
O133 C132 H1322 108.4 no
H1321 C132 H1322 109.8 no
C132 O133 C134 118.2(7) yes
O133 C134 C135 128.7(9) yes
O133 C134 C139 111.3(9) yes
C135 C134 C139 119.97(8) yes
C134 C135 C136 120.00(8) yes
C134 C135 H1351 119.8 no
C136 C135 H1351 120.2 no
C135 C136 C137 120.01(8) yes
C135 C136 H1361 120.1 no
C137 C136 H1361 119.9 no
O40 C137 C136 121.0(8) yes
O40 C137 C138 119.0(8) yes
C136 C137 C138 120.00(8) yes
C137 C138 C139 120.02(8) yes
C137 C138 H1381 119.5 no
C139 C138 H1381 120.5 no
C138 C139 C134 119.99(8) yes
C138 C139 H1391 119.9 no
C134 C139 H1391 120.1 no
C154 C153 H1531 108.9 no
C154 C153 H1532 109.4 no
H1531 C153 H1532 109.9 no
C154 C153 H1533 109.2 no
H1531 C153 H1533 109.3 no
H1532 C153 H1533 110.1 no
C153 C154 N155 177.4(15) yes

loop_
_geom_bond_atom_site_label_1
_geom_bond_atom_site_label_2
_geom_bond_distance
_geom_bond_publ_flag
C1 C2 1.377(10) yes
C1 C6 1.393(9) yes
C1 H11 0.931 no
C2 C3 1.398(10) yes
C2 H21 0.927 no
C3 C4 1.387(9) yes
C3 C7 1.461(9) yes
C4 C5 1.403(9) yes
C4 H41 0.936 no
C5 C6 1.373(9) yes
C5 C46 1.481(8) yes
C6 H61 0.935 no
C7 C8 1.388(6) yes
C7 N11 1.355(6) yes
C8 N9 1.360(6) yes
C8 Se12 1.904(5) yes
N9 N10 1.324(6) yes
N9 C15 1.486(8) yes
N10 N11 1.328(6) yes
N11 C14 1.478(9) yes
Se12 C13 2.018(6) yes
Se12 C113 2.008(9) yes
C13 H131 0.952 no
C13 H132 0.960 no
C13 H133 0.981 no
C113 H1131 0.962 no
C113 H1132 0.962 no
C113 H1133 0.963 no
C14 H141 0.959 no
C14 H142 0.959 no
C14 H143 0.962 no
C15 C16 1.495(10) yes
C15 H151 0.968 no
C15 H152 0.968 no
C16 O17 1.417(9) yes
C16 H161 0.966 no
C16 H162 0.975 no
O17 C18 1.445(11) yes
O17 C118 1.405(9) yes
C18 C19 1.380(7) yes
C18 C23 1.382(7) yes
C19 C20 1.384(7) yes
C19 H191 0.928 no
C20 C21 1.384(7) yes
C20 H201 0.931 no
C21 C22 1.379(7) yes
C21 O24 1.361(8) yes
C22 C23 1.385(7) yes
C22 H221 0.928 no
C23 H231 0.927 no
O24 C25 1.345(8) yes
C25 C26 1.467(9) yes
C25 H251 0.972 no
C25 H252 0.970 no
C26 O27 1.344(9) yes
C26 H261 0.971 no
C26 H262 0.968 no
O27 C28 1.341(9) yes
C28 C29 1.458(9) yes
C28 H281 0.968 no
C28 H282 0.971 no
C29 O30 1.345(9) yes
C29 H291 0.968 no
C29 H292 0.969 no
O30 C31 1.342(9) yes
C31 C32 1.458(9) yes
C31 H311 0.971 no
C31 H312 0.970 no
C32 O33 1.362(8) yes
C32 H321 0.971 no
C32 H322 0.965 no
O33 C34 1.360(8) yes
C34 C35 1.382(7) yes
C34 C39 1.383(7) yes
C35 C36 1.393(7) yes
C35 H351 0.928 no
C36 C37 1.382(7) yes
C36 H361 0.928 no
C37 C38 1.384(7) yes
C37 O40 1.512(11) yes
C38 C39 1.392(7) yes
C38 H381 0.930 no
C39 H391 0.930 no
O40 C41 1.409(9) yes
O40 C41 1.409(9) yes
O40 C137 1.378(9) yes
C41 C42 1.501(10) yes
C41 H411 0.965 no
C41 H412 0.967 no
C42 N43 1.468(8) yes
C42 H421 0.966 no
C42 H422 0.961 no
N43 N44 1.314(6) yes
N43 C47 1.363(6) yes
N44 N45 1.323(6) yes
N45 C46 1.357(6) yes
N45 C50 1.467(8) yes
C46 C47 1.384(6) yes
C47 Se48 1.898(5) yes
Se48 C49 1.970(6) yes
C49 H491 0.963 no
C49 H492 0.955 no
C49 H493 0.968 no
C50 H501 0.964 no
C50 H502 0.952 no
C50 H503 0.964 no
C118 C119 1.372(7) yes
C118 C123 1.383(7) yes
C119 C120 1.385(7) yes
C119 H1191 0.928 no
C120 C121 1.383(7) yes
C120 H1201 0.928 no
C121 C122 1.373(7) yes
C121 O124 1.363(8) yes
C122 C123 1.384(7) yes
C122 H1221 0.931 no
C123 H1231 0.939 no
O124 C125 1.326(8) yes
C125 C126 1.470(8) yes
C125 H1251 0.973 no
C125 H1252 0.981 no
C126 O127 1.339(9) yes
C126 H1261 0.970 no
C126 H1262 0.973 no
O127 C128 1.337(8) yes
C128 C129 1.449(9) yes
C128 H1281 0.971 no
C128 H1282 0.969 no
C129 O130 1.339(9) yes
C129 H1291 0.971 no
C129 H1292 0.967 no
O130 C131 1.343(9) yes
C131 C132 1.464(8) yes
C131 H1311 0.969 no
C131 H1312 0.967 no
C132 O133 1.355(8) yes
C132 H1321 0.972 no
C132 H1322 0.969 no
O133 C134 1.366(8) yes
C134 C135 1.379(7) yes
C134 C139 1.380(7) yes
C135 C136 1.399(7) yes
C135 H1351 0.930 no
C136 C137 1.374(7) yes
C136 H1361 0.931 no
C137 C138 1.384(7) yes
C138 C139 1.394(7) yes
C138 H1381 0.935 no
C139 H1391 0.930 no
C153 C154 1.446(17) yes
C153 H1531 0.959 no
C153 H1532 0.960 no
C153 H1533 0.957 no
C154 N155 1.102(14) yes

loop_
_geom_hbond_atom_site_label_D
_geom_hbond_atom_site_label_H
_geom_hbond_atom_site_label_A
_geom_hbond_site_symmetry_A
_geom_hbond_angle_DHA
_geom_hbond_distance_DH
_geom_hbond_distance_HA
_geom_hbond_distance_DA
_geom_hbond_publ_flag
C122 H221 O124 . 129 0.78 1.79 2.359(15) yes
C122 H221 C125 . 122 0.78 2.46 2.949(15) yes
C25 H252 C135 4_646 154 0.97 2.32 3.217(15) yes
C25 H252 C136 4_646 167 0.97 2.27 3.224(15) yes
C129 H292 O27 . 123 0.73 2.57 3.032(15) yes
C129 H292 C28 . 129 0.73 1.98 2.510(15) yes
C129 H292 C128 . 129 0.73 0.87 1.449(15) yes
O133 H321 C131 . 122 1.04 1.68 2.395(15) yes
C35 H351 C25 2_667 141 0.93 2.26 3.035(15) yes
C139 H391 C32 . 143 0.84 2.47 3.187(15) yes
C139 H391 O133 . 143 0.84 1.54 2.268(15) yes
C122 H1221 C28 2_667 147 0.93 2.44 3.261(15) yes
C122 H1221 C29 2_667 156 0.93 2.12 2.997(15) yes
C122 H1221 O30 2_667 152 0.93 2.27 3.124(15) yes
C28 H1261 C125 . 130 1.18 2.01 2.906(15) yes
O27 H1262 C25 . 130 1.02 1.59 2.376(15) yes
C28 H1281 C129 . 122 0.82 1.97 2.510(15) yes
C132 H1322 C19 2_666 135 0.97 2.48 3.239(15) yes
C139 H1391 O127 2_666 126 0.93 2.33 2.975(15) yes
C153 H1532 C28 2_667 137 0.96 2.52 3.284(15) yes
